data_4134791
loop_
_publ_author_name
'Xu, Shiyan'
'Holst, Hannah Marie'
'McGuire, Shelby Barbara'
'Race, Nicholas James'

_publ_section_title
;
 Reagent control enables selective and regiodivergent opening of
 unsymmetrical phenonium ions.
;
_journal_name_full 'Journal of the American Chemical Society'
_journal_paper_doi 10.1021/jacs.0c02095
_journal_year 2020
_chemical_formula_moiety 'C12 H14 Cl F3 O'
_chemical_formula_sum 'C12 H14 Cl F3 O'
_chemical_formula_weight 266.68
_chemical_name_common 20006z
_space_group_crystal_system orthorhombic
_space_group_IT_number 33
_space_group_name_Hall 'P 2c -2n'
_space_group_name_H-M_alt 'P n a 21'
_atom_sites_solution_hydrogens geom
_audit_creation_method SHELXL-2018/3
_cell_angle_alpha 90
_cell_angle_beta 90
_cell_angle_gamma 90
_cell_formula_units_Z 4
_cell_length_a 20.0407(10)
_cell_length_b 12.4313(7)
_cell_length_c 5.1226(2)
_cell_measurement_reflns_used 2952
_cell_measurement_temperature 125(2)
_cell_measurement_theta_max 28.10
_cell_measurement_theta_min 2.61
_cell_volume 1276.20(11)
_computing_cell_refinement 'Bruker SAINT'
_computing_data_collection 'Bruker APEX3'
_computing_data_reduction 'Bruker SAINT'
_computing_molecular_graphics 'Bruker SHELXTL'
_computing_publication_material 'Bruker SHELXTL'
_computing_structure_refinement 'SHELXL-2018/3 (Sheldrick, 2018)'
_computing_structure_solution 'SHELXT 2014/5 (Sheldrick, 2014)'
_diffrn_ambient_temperature 125(2)
_diffrn_measured_fraction_theta_full 0.998
_diffrn_measured_fraction_theta_max 0.998
_diffrn_measurement_device_type 'Bruker-AXS VENTURE PHOTON-III'
_diffrn_measurement_method '\f and \w scans'
_diffrn_radiation_type MoK\a
_diffrn_radiation_wavelength 0.71073
_diffrn_reflns_av_R_equivalents 0.0272
_diffrn_reflns_av_unetI/netI 0.0264
_diffrn_reflns_Laue_measured_fraction_full 0.998
_diffrn_reflns_Laue_measured_fraction_max 0.998
_diffrn_reflns_limit_h_max 26
_diffrn_reflns_limit_h_min -26
_diffrn_reflns_limit_k_max 16
_diffrn_reflns_limit_k_min -16
_diffrn_reflns_limit_l_max 6
_diffrn_reflns_limit_l_min -6
_diffrn_reflns_number 11767
_diffrn_reflns_point_group_measured_fraction_full 0.996
_diffrn_reflns_point_group_measured_fraction_max 0.996
_diffrn_reflns_theta_full 25.242
_diffrn_reflns_theta_max 28.393
_diffrn_reflns_theta_min 2.611
_diffrn_source micro-focus
_exptl_absorpt_coefficient_mu 0.317
_exptl_absorpt_correction_T_max 0.7457
_exptl_absorpt_correction_T_min 0.6274
_exptl_absorpt_correction_type multi-scan
_exptl_absorpt_process_details 'SADABS-2016/2 (Sheldrick, 2015)'
_exptl_crystal_colour colourless
_exptl_crystal_density_diffrn 1.388
_exptl_crystal_description Needle
_exptl_crystal_F_000 552
_exptl_crystal_size_max 0.500
_exptl_crystal_size_mid 0.110
_exptl_crystal_size_min 0.080
_exptl_transmission_factor_max 0.7457
_exptl_transmission_factor_min 0.6274
_refine_diff_density_max 0.262
_refine_diff_density_min -0.268
_refine_diff_density_rms 0.039
_refine_ls_abs_structure_details
;
 Flack x determined using 1150 quotients [(I+)-(I-)]/[(I+)+(I-)]
 (Parsons, Flack and Wagner, Acta Cryst. B69 (2013) 249-259).
;
_refine_ls_abs_structure_Flack 0.12(3)
_refine_ls_extinction_method none
_refine_ls_goodness_of_fit_ref 1.021
_refine_ls_hydrogen_treatment constr
_refine_ls_matrix_type full
_refine_ls_number_parameters 156
_refine_ls_number_reflns 3189
_refine_ls_number_restraints 1
_refine_ls_restrained_S_all 1.021
_refine_ls_R_factor_all 0.0416
_refine_ls_R_factor_gt 0.0355
_refine_ls_shift/su_max 0.000
_refine_ls_shift/su_mean 0.000
_refine_ls_structure_factor_coef Fsqd
_refine_ls_weighting_details 'w=1/[\s^2^(Fo^2^)+(0.0429P)^2^+0.3893P] where P=(Fo^2^+2Fc^2^)/3'
_refine_ls_weighting_scheme calc
_refine_ls_wR_factor_gt 0.0868
_refine_ls_wR_factor_ref 0.0918
_reflns_Friedel_coverage 0.798
_reflns_Friedel_fraction_full 0.992
_reflns_Friedel_fraction_max 0.992
_reflns_number_gt 2861
_reflns_number_total 3189
_reflns_threshold_expression 'I > 2\s(I)'
_cod_data_source_file ja0c02095_si_003.cif
_cod_data_source_block 20006z
_cod_database_code 4134791
_shelx_shelxl_version_number 2018/3
_shelx_space_group_comment
;
The symmetry employed for this shelxl refinement is uniquely defined
by the following loop, which should always be used as a source of
symmetry information in preference to the above space-group names.
They are only intended as comments.
;
_shelx_estimated_absorpt_t_min 0.858
_shelx_estimated_absorpt_t_max 0.975

loop_
_space_group_symop_operation_xyz
'x, y, z'
'-x, -y, z+1/2'
'x+1/2, -y+1/2, z'
'-x+1/2, y+1/2, z+1/2'

loop_
_atom_site_label
_atom_site_type_symbol
_atom_site_fract_x
_atom_site_fract_y
_atom_site_fract_z
_atom_site_U_iso_or_equiv
_atom_site_adp_type
_atom_site_occupancy
_atom_site_site_symmetry_order
_atom_site_calc_flag
_atom_site_refinement_flags_posn
_atom_site_refinement_flags_adp
_atom_site_refinement_flags_occupancy
_atom_site_disorder_assembly
_atom_site_disorder_group
Cl1 Cl 0.50213(4) 0.23816(5) -0.1558(2) 0.04209(18) Uani 1 1 d . . . . .
F1 F 0.65844(16) -0.28544(18) -0.3577(6) 0.1067(11) Uani 1 1 d . . . . .
F2 F 0.75001(10) -0.32265(17) 0.0154(5) 0.0685(7) Uani 1 1 d . . . . .
F3 F 0.78294(15) -0.1642(2) 0.3426(7) 0.1156(13) Uani 1 1 d . . . . .
O1 O 0.52419(8) 0.01830(13) 0.0996(3) 0.0267(3) Uani 1 1 d . . . . .
H1 H 0.509494 -0.003905 0.243421 0.032 Uiso 1 1 calc R U . . .
C1 C 0.6080(2) 0.4927(3) 0.3579(14) 0.0876(16) Uani 1 1 d . . . . .
H1A H 0.586982 0.563907 0.359484 0.131 Uiso 1 1 calc R U . . .
H1B H 0.646454 0.493535 0.239904 0.131 Uiso 1 1 calc R U . . .
H1C H 0.622793 0.474284 0.534602 0.131 Uiso 1 1 calc R U . . .
C2 C 0.55789(16) 0.4097(2) 0.2644(7) 0.0449(7) Uani 1 1 d . . . . .
H2A H 0.538536 0.433573 0.096314 0.054 Uiso 1 1 calc R U . . .
H2B H 0.521156 0.404115 0.392904 0.054 Uiso 1 1 calc R U . . .
C3 C 0.58988(13) 0.2995(2) 0.2287(6) 0.0369(6) Uani 1 1 d . . . . .
H3A H 0.624584 0.305106 0.091803 0.044 Uiso 1 1 calc R U . . .
H3B H 0.612417 0.279302 0.393477 0.044 Uiso 1 1 calc R U . . .
C4 C 0.54202(11) 0.21032(19) 0.1542(4) 0.0255(4) Uani 1 1 d . . . . .
H4A H 0.506201 0.208279 0.289987 0.031 Uiso 1 1 calc R U . . .
C5 C 0.57355(11) 0.09883(17) 0.1442(4) 0.0227(4) Uani 1 1 d . . . . .
H5A H 0.594301 0.084416 0.318281 0.027 Uiso 1 1 calc R U . . .
C6 C 0.62765(12) 0.08492(18) -0.0635(5) 0.0270(5) Uani 1 1 d . . . . .
H6A H 0.607540 0.093815 -0.238753 0.032 Uiso 1 1 calc R U . . .
H6B H 0.661876 0.141587 -0.041084 0.032 Uiso 1 1 calc R U . . .
C7 C 0.66061(11) -0.02443(18) -0.0466(5) 0.0278(5) Uani 1 1 d . . . . .
C8 C 0.64323(15) -0.1064(2) -0.2160(6) 0.0425(7) Uani 1 1 d . . . . .
H8A H 0.610470 -0.094704 -0.346933 0.051 Uiso 1 1 calc R U . . .
C9 C 0.67391(17) -0.2055(2) -0.1931(7) 0.0516(8) Uani 1 1 d . . . . .
C10 C 0.72078(16) -0.2253(2) -0.0060(7) 0.0472(8) Uani 1 1 d . . . . .
C11 C 0.73677(17) -0.1442(3) 0.1604(7) 0.0573(10) Uani 1 1 d . . . . .
C12 C 0.70810(14) -0.0440(3) 0.1418(7) 0.0497(8) Uani 1 1 d . . . . .
H12A H 0.721021 0.011556 0.258592 0.060 Uiso 1 1 calc R U . . .

loop_
_atom_site_aniso_label
_atom_site_aniso_U_11
_atom_site_aniso_U_22
_atom_site_aniso_U_33
_atom_site_aniso_U_23
_atom_site_aniso_U_13
_atom_site_aniso_U_12
Cl1 0.0668(4) 0.0329(3) 0.0265(2) 0.0018(3) -0.0050(3) 0.0145(3)
F1 0.132(2) 0.0444(12) 0.143(2) -0.0540(14) -0.086(2) 0.0294(13)
F2 0.0766(14) 0.0448(11) 0.0841(16) -0.0136(11) -0.0222(11) 0.0316(10)
F3 0.121(2) 0.1025(19) 0.123(2) -0.0591(19) -0.095(2) 0.0749(18)
O1 0.0336(8) 0.0256(8) 0.0209(7) 0.0009(7) 0.0010(7) -0.0081(6)
C1 0.063(2) 0.0332(16) 0.167(5) -0.039(3) 0.009(3) -0.0067(14)
C2 0.0488(16) 0.0235(12) 0.0623(19) -0.0102(12) 0.0054(13) 0.0014(11)
C3 0.0351(13) 0.0260(12) 0.0496(15) -0.0133(11) 0.0096(11) -0.0037(10)
C4 0.0323(11) 0.0248(10) 0.0193(9) -0.0037(8) 0.0034(8) -0.0013(9)
C5 0.0299(10) 0.0204(10) 0.0179(9) -0.0008(8) 0.0008(8) -0.0039(8)
C6 0.0313(11) 0.0228(11) 0.0268(10) -0.0014(8) 0.0050(9) -0.0019(9)
C7 0.0275(11) 0.0262(11) 0.0296(11) -0.0045(10) 0.0019(9) 0.0007(9)
C8 0.0471(15) 0.0317(13) 0.0487(18) -0.0105(11) -0.0184(12) 0.0043(11)
C9 0.0601(18) 0.0297(13) 0.065(2) -0.0182(14) -0.0253(16) 0.0060(12)
C10 0.0478(16) 0.0343(16) 0.0594(19) -0.0113(13) -0.0124(14) 0.0166(12)
C11 0.0541(18) 0.061(2) 0.0573(19) -0.0229(17) -0.0316(16) 0.0284(16)
C12 0.0445(15) 0.0457(16) 0.0588(19) -0.0286(15) -0.0232(14) 0.0156(13)

loop_
_atom_type_symbol
_atom_type_description
_atom_type_scat_dispersion_real
_atom_type_scat_dispersion_imag
_atom_type_scat_source
C C 0.0033 0.0016 'International Tables Vol C Tables 4.2.6.8 and 6.1.1.4'
H H 0.0000 0.0000 'International Tables Vol C Tables 4.2.6.8 and 6.1.1.4'
Cl Cl 0.1484 0.1585 'International Tables Vol C Tables 4.2.6.8 and 6.1.1.4'
F F 0.0171 0.0103 'International Tables Vol C Tables 4.2.6.8 and 6.1.1.4'
O O 0.0106 0.0060 'International Tables Vol C Tables 4.2.6.8 and 6.1.1.4'

loop_
_geom_angle_atom_site_label_1
_geom_angle_atom_site_label_2
_geom_angle_atom_site_label_3
_geom_angle
_geom_angle_site_symmetry_1
_geom_angle_site_symmetry_3
_geom_angle_publ_flag
C5 O1 H1 109.5 . . ?
C2 C1 H1A 109.5 . . ?
C2 C1 H1B 109.5 . . ?
H1A C1 H1B 109.5 . . ?
C2 C1 H1C 109.5 . . ?
H1A C1 H1C 109.5 . . ?
H1B C1 H1C 109.5 . . ?
C1 C2 C3 111.8(3) . . ?
C1 C2 H2A 109.3 . . ?
C3 C2 H2A 109.3 . . ?
C1 C2 H2B 109.3 . . ?
C3 C2 H2B 109.3 . . ?
H2A C2 H2B 107.9 . . ?
C4 C3 C2 115.0(2) . . ?
C4 C3 H3A 108.5 . . ?
C2 C3 H3A 108.5 . . ?
C4 C3 H3B 108.5 . . ?
C2 C3 H3B 108.5 . . ?
H3A C3 H3B 107.5 . . ?
C3 C4 C5 114.31(19) . . ?
C3 C4 Cl1 111.12(18) . . ?
C5 C4 Cl1 109.12(15) . . ?
C3 C4 H4A 107.3 . . ?
C5 C4 H4A 107.3 . . ?
Cl1 C4 H4A 107.3 . . ?
O1 C5 C4 110.87(18) . . ?
O1 C5 C6 107.51(17) . . ?
C4 C5 C6 114.84(17) . . ?
O1 C5 H5A 107.8 . . ?
C4 C5 H5A 107.8 . . ?
C6 C5 H5A 107.8 . . ?
C7 C6 C5 111.78(18) . . ?
C7 C6 H6A 109.3 . . ?
C5 C6 H6A 109.3 . . ?
C7 C6 H6B 109.3 . . ?
C5 C6 H6B 109.3 . . ?
H6A C6 H6B 107.9 . . ?
C12 C7 C8 118.9(2) . . ?
C12 C7 C6 120.0(2) . . ?
C8 C7 C6 121.1(2) . . ?
C9 C8 C7 119.5(3) . . ?
C9 C8 H8A 120.3 . . ?
C7 C8 H8A 120.3 . . ?
F1 C9 C10 117.9(3) . . ?
F1 C9 C8 120.3(3) . . ?
C10 C9 C8 121.7(3) . . ?
F2 C10 C11 120.8(3) . . ?
F2 C10 C9 121.1(3) . . ?
C11 C10 C9 118.0(3) . . ?
F3 C11 C10 117.6(3) . . ?
F3 C11 C12 120.4(3) . . ?
C10 C11 C12 122.0(3) . . ?
C11 C12 C7 119.8(2) . . ?
C11 C12 H12A 120.1 . . ?
C7 C12 H12A 120.1 . . ?

loop_
_geom_bond_atom_site_label_1
_geom_bond_atom_site_label_2
_geom_bond_distance
_geom_bond_site_symmetry_2
_geom_bond_publ_flag
Cl1 C4 1.811(2) . ?
F1 C9 1.339(3) . ?
F2 C10 1.350(3) . ?
F3 C11 1.338(4) . ?
O1 C5 1.426(2) . ?
O1 H1 0.8400 . ?
C1 C2 1.517(4) . ?
C1 H1A 0.9800 . ?
C1 H1B 0.9800 . ?
C1 H1C 0.9800 . ?
C2 C3 1.523(3) . ?
C2 H2A 0.9900 . ?
C2 H2B 0.9900 . ?
C3 C4 1.515(3) . ?
C3 H3A 0.9900 . ?
C3 H3B 0.9900 . ?
C4 C5 1.524(3) . ?
C4 H4A 1.0000 . ?
C5 C6 1.529(3) . ?
C5 H5A 1.0000 . ?
C6 C7 1.514(3) . ?
C6 H6A 0.9900 . ?
C6 H6B 0.9900 . ?
C7 C12 1.377(4) . ?
C7 C8 1.383(3) . ?
C8 C9 1.382(4) . ?
C8 H8A 0.9500 . ?
C9 C10 1.364(4) . ?
C10 C11 1.358(4) . ?
C11 C12 1.375(4) . ?
C12 H12A 0.9500 . ?

loop_
_geom_hbond_atom_site_label_D
_geom_hbond_atom_site_label_H
_geom_hbond_atom_site_label_A
_geom_hbond_distance_DH
_geom_hbond_distance_HA
_geom_hbond_distance_DA
_geom_hbond_angle_DHA
_geom_hbond_site_symmetry_A
_geom_hbond_publ_flag
O1 H1 O1 0.84 1.95 2.7762(12) 166.0 2_655 yes

loop_
_geom_torsion_atom_site_label_1
_geom_torsion_atom_site_label_2
_geom_torsion_atom_site_label_3
_geom_torsion_atom_site_label_4
_geom_torsion
_geom_torsion_site_symmetry_1
_geom_torsion_site_symmetry_2
_geom_torsion_site_symmetry_3
_geom_torsion_site_symmetry_4
_geom_torsion_publ_flag
C1 C2 C3 C4 175.8(3) . . . . ?
C2 C3 C4 C5 -174.5(2) . . . . ?
C2 C3 C4 Cl1 61.4(3) . . . . ?
C3 C4 C5 O1 173.99(19) . . . . ?
Cl1 C4 C5 O1 -60.91(19) . . . . ?
C3 C4 C5 C6 -63.9(3) . . . . ?
Cl1 C4 C5 C6 61.2(2) . . . . ?
O1 C5 C6 C7 -60.9(2) . . . . ?
C4 C5 C6 C7 175.16(19) . . . . ?
C5 C6 C7 C12 -78.3(3) . . . . ?
C5 C6 C7 C8 100.9(3) . . . . ?
C12 C7 C8 C9 -0.2(5) . . . . ?
C6 C7 C8 C9 -179.4(3) . . . . ?
C7 C8 C9 F1 -179.0(3) . . . . ?
C7 C8 C9 C10 0.5(5) . . . . ?
F1 C9 C10 F2 -0.9(6) . . . . ?
C8 C9 C10 F2 179.5(3) . . . . ?
F1 C9 C10 C11 179.7(4) . . . . ?
C8 C9 C10 C11 0.2(6) . . . . ?
F2 C10 C11 F3 0.9(6) . . . . ?
C9 C10 C11 F3 -179.8(4) . . . . ?
F2 C10 C11 C12 179.5(4) . . . . ?
C9 C10 C11 C12 -1.1(6) . . . . ?
F3 C11 C12 C7 -180.0(4) . . . . ?
C10 C11 C12 C7 1.4(6) . . . . ?
C8 C7 C12 C11 -0.7(5) . . . . ?
C6 C7 C12 C11 178.5(3) . . . . ?
